data_2205402
loop_
_publ_author_name
'Beckmann, Jens'
'Dakternieks, Dainis'
'Duthie, Andrew'
'Mitchell, Cassandra'

_publ_section_title
;
 An orthorhombic polymorph of
 dichlorobis[4-(dimethylamino)phenyl]tellurium
;
_journal_issue 4
_journal_name_full 'Acta Crystallographica Section E'
_journal_page_first o986
_journal_page_last o987
_journal_paper_doi 10.1107/S1600536805007336
_journal_volume 61
_journal_year 2005
_chemical_formula_iupac 'C16 H20 Cl2 N2 Te'
_chemical_formula_moiety 'C16 H20 Cl2 N2 Te'
_chemical_formula_sum 'C16 H20 Cl2 N2 Te'
_chemical_formula_weight 438.84
_chemical_name_common
;
dichlorobis[4-(dimethylamino)phenyl]tellurium
;
_chemical_name_systematic
;
dichlorobis[4-(dimethylamino)phenyl]tellurium
;
_space_group_IT_number 73
_symmetry_cell_setting orthorhombic
_symmetry_space_group_name_Hall '-I 2b 2c'
_symmetry_space_group_name_H-M 'I b c a'
_atom_sites_solution_hydrogens geom
_atom_sites_solution_primary direct
_atom_sites_solution_secondary difmap
_audit_creation_method SHELXL-97
_cell_angle_alpha 90.00
_cell_angle_beta 90.00
_cell_angle_gamma 90.00
_cell_formula_units_Z 16
_cell_length_a 16.0504(10)
_cell_length_b 16.4302(10)
_cell_length_c 26.5331(16)
_cell_measurement_reflns_used 5119
_cell_measurement_temperature 130(2)
_cell_measurement_theta_max 27.51
_cell_measurement_theta_min 2.35
_cell_volume 6997.1(7)
_computing_cell_refinement SMART
_computing_data_collection 'SMART (Bruker, 2000)'
_computing_data_reduction 'SAINT (Bruker, 2000)'
_computing_molecular_graphics 'DIAMOND (Bergerhoff, 1996)'
_computing_publication_material SHELXL97
_computing_structure_refinement 'SHELXL97 (Sheldrick, 1997)'
_computing_structure_solution 'SHELXS97 (Sheldrick, 1997)'
_diffrn_ambient_temperature 130(2)
_diffrn_measured_fraction_theta_full 0.993
_diffrn_measured_fraction_theta_max 0.993
_diffrn_measurement_device_type 'Bruker SMART CCD area-detector'
_diffrn_measurement_method '\f and \w'
_diffrn_radiation_monochromator graphite
_diffrn_radiation_source 'fine-focus sealed tube'
_diffrn_radiation_type MoK\a
_diffrn_radiation_wavelength 0.71073
_diffrn_reflns_av_R_equivalents 0.0168
_diffrn_reflns_av_sigmaI/netI 0.0130
_diffrn_reflns_limit_h_max 20
_diffrn_reflns_limit_h_min -20
_diffrn_reflns_limit_k_max 21
_diffrn_reflns_limit_k_min -17
_diffrn_reflns_limit_l_max 33
_diffrn_reflns_limit_l_min -33
_diffrn_reflns_number 20865
_diffrn_reflns_theta_full 27.51
_diffrn_reflns_theta_max 27.51
_diffrn_reflns_theta_min 1.53
_exptl_absorpt_coefficient_mu 2.001
_exptl_absorpt_correction_T_max 0.549
_exptl_absorpt_correction_T_min 0.491
_exptl_absorpt_correction_type multi-scan
_exptl_absorpt_process_details '(SADABS; Bruker, 2000)'
_exptl_crystal_colour Orange
_exptl_crystal_density_diffrn 1.666
_exptl_crystal_density_method 'not measured'
_exptl_crystal_description Block
_exptl_crystal_F_000 3456
_exptl_crystal_size_max 0.40
_exptl_crystal_size_mid 0.30
_exptl_crystal_size_min 0.30
_refine_diff_density_max 0.341
_refine_diff_density_min -0.492
_refine_ls_extinction_method none
_refine_ls_goodness_of_fit_ref 1.110
_refine_ls_hydrogen_treatment constr
_refine_ls_matrix_type full
_refine_ls_number_parameters 190
_refine_ls_number_reflns 4006
_refine_ls_number_restraints 0
_refine_ls_restrained_S_all 1.110
_refine_ls_R_factor_all 0.0240
_refine_ls_R_factor_gt 0.0216
_refine_ls_shift/su_max 0.004
_refine_ls_shift/su_mean 0.000
_refine_ls_structure_factor_coef Fsqd
_refine_ls_weighting_details 'calc w = 1/[\s^2^(Fo^2^)+(0.0239P)^2^+11.1642P] where P = (Fo^2^+2Fc^2^)/3'
_refine_ls_weighting_scheme calc
_refine_ls_wR_factor_gt 0.0554
_refine_ls_wR_factor_ref 0.0568
_reflns_number_gt 3693
_reflns_number_total 4006
_reflns_threshold_expression I>2\s(I)
_cod_data_source_file br6185.cif
_cod_data_source_block I
_cod_depositor_comments
;
The following automatic conversions were performed:
'_symmetry_cell_setting' value 'Orthorhombic' changed to 'orthorhombic'
according to '/home/saulius/struct/CIF-dictionaries/cif_core.dic'
dictionary named 'cif_core.dic' version 2.4.1 from 2010-06-29.

Automatic conversion script
Id: cif_fix_enum 1527 2010-12-29 10:47:43Z saulius 

The following automatic conversions were performed:

'_symmetry_cell_setting' value 'Orthorhombic' changed to
'orthorhombic' according to
/home/saulius/struct/CIF-dictionaries/cif_core.dic dictionary named
'cif_core.dic' version 2.4.1 from 2010-06-29.

Automatic conversion script
Id: cif_fix_values 1715 2011-07-08 13:25:40Z adriana 
;
_cod_database_code 2205402
_cod_database_fobs_code 2205402

loop_
_symmetry_equiv_pos_as_xyz
'x, y, z'
'-x+1/2, -y, z+1/2'
'-x, y+1/2, -z+1/2'
'x+1/2, -y+1/2, -z'
'x+1/2, y+1/2, z+1/2'
'-x+1, -y+1/2, z+1'
'-x+1/2, y+1, -z+1'
'x+1, -y+1, -z+1/2'
'-x, -y, -z'
'x-1/2, y, -z-1/2'
'x, -y-1/2, z-1/2'
'-x-1/2, y-1/2, z'
'-x+1/2, -y+1/2, -z+1/2'
'x, y+1/2, -z'
'x+1/2, -y, z'
'-x, y, z+1/2'

loop_
_atom_site_label
_atom_site_fract_x
_atom_site_fract_y
_atom_site_fract_z
_atom_site_U_iso_or_equiv
_atom_site_adp_type
_atom_site_calc_flag
_atom_site_refinement_flags
_atom_site_occupancy
_atom_site_type_symbol
C1 0.43797(12) 0.05489(12) 0.34772(7) 0.0218(4) Uani d . 1 C
C2 0.35142(12) 0.05306(13) 0.34733(7) 0.0250(4) Uani d . 1 C
H2 0.3223 0.0295 0.3749 0.030 Uiso calc R 1 H
C3 0.30755(12) 0.08505(13) 0.30740(7) 0.0271(4) Uani d . 1 C
H3 0.2484 0.0829 0.3076 0.032 Uiso calc R 1 H
C4 0.34887(12) 0.12088(12) 0.26623(7) 0.0247(4) Uani d . 1 C
C5 0.43671(13) 0.12144(14) 0.26731(8) 0.0299(4) Uani d . 1 C
H5 0.4665 0.1451 0.2401 0.036 Uiso calc R 1 H
C6 0.47998(12) 0.08840(14) 0.30696(8) 0.0285(4) Uani d . 1 C
H6 0.5392 0.0885 0.3065 0.034 Uiso calc R 1 H
C7 0.21700(14) 0.13937(16) 0.22101(9) 0.0404(6) Uani d . 1 C
H7A 0.1966 0.1679 0.1910 0.061 Uiso calc R 1 H
H7B 0.1873 0.1593 0.2508 0.061 Uiso calc R 1 H
H7C 0.2072 0.0808 0.2172 0.061 Uiso calc R 1 H
C8 0.34978(16) 0.18741(16) 0.18404(8) 0.0411(6) Uani d . 1 C
H8A 0.3096 0.2087 0.1596 0.062 Uiso calc R 1 H
H8B 0.3832 0.1445 0.1682 0.062 Uiso calc R 1 H
H8C 0.3865 0.2315 0.1953 0.062 Uiso calc R 1 H
C11 0.60262(11) 0.07586(11) 0.41380(7) 0.0200(4) Uani d . 1 C
C12 0.59264(12) 0.15943(12) 0.40807(7) 0.0225(4) Uani d . 1 C
H12 0.5401 0.1808 0.3982 0.027 Uiso calc R 1 H
C13 0.65868(12) 0.21139(11) 0.41667(7) 0.0224(4) Uani d . 1 C
H13 0.6514 0.2682 0.4118 0.027 Uiso calc R 1 H
C14 0.73714(11) 0.18144(11) 0.43257(7) 0.0191(4) Uani d . 1 C
C15 0.74594(11) 0.09622(12) 0.43729(7) 0.0208(4) Uani d . 1 C
H15 0.7983 0.0740 0.4468 0.025 Uiso calc R 1 H
C16 0.67971(12) 0.04485(11) 0.42836(7) 0.0211(4) Uani d . 1 C
H16 0.6867 -0.0122 0.4322 0.025 Uiso calc R 1 H
C17 0.79121(13) 0.31965(12) 0.43493(8) 0.0283(4) Uani d . 1 C
H17A 0.8425 0.3480 0.4447 0.042 Uiso calc R 1 H
H17B 0.7446 0.3400 0.4552 0.042 Uiso calc R 1 H
H17C 0.7799 0.3295 0.3991 0.042 Uiso calc R 1 H
C18 0.88450(12) 0.20316(13) 0.45431(8) 0.0274(4) Uani d . 1 C
H18A 0.9215 0.2493 0.4613 0.041 Uiso calc R 1 H
H18B 0.9056 0.1728 0.4252 0.041 Uiso calc R 1 H
H18C 0.8826 0.1673 0.4838 0.041 Uiso calc R 1 H
N1 0.30570(11) 0.15430(12) 0.22687(7) 0.0337(4) Uani d . 1 N
N2 0.80105(10) 0.23309(10) 0.44345(6) 0.0230(3) Uani d . 1 N
Cl1 0.42027(3) 0.07847(3) 0.470013(18) 0.02869(11) Uani d . 1 Cl
Cl2 0.58152(3) -0.08430(3) 0.34156(2) 0.03336(12) Uani d . 1 Cl
Te 0.502075(7) -0.003575(7) 0.405921(5) 0.01903(5) Uani d . 1 Te

loop_
_atom_site_aniso_label
_atom_site_aniso_U_11
_atom_site_aniso_U_22
_atom_site_aniso_U_33
_atom_site_aniso_U_12
_atom_site_aniso_U_13
_atom_site_aniso_U_23
C1 0.0181(9) 0.0266(10) 0.0207(9) 0.0011(7) -0.0008(7) 0.0009(7)
C2 0.0186(9) 0.0322(10) 0.0241(9) -0.0009(8) 0.0035(7) 0.0047(8)
C3 0.0163(9) 0.0371(11) 0.0278(10) 0.0002(8) -0.0010(7) 0.0034(8)
C4 0.0250(10) 0.0281(10) 0.0210(9) 0.0007(8) -0.0033(8) 0.0005(8)
C5 0.0265(10) 0.0412(12) 0.0221(9) -0.0024(9) 0.0041(8) 0.0070(9)
C6 0.0176(9) 0.0410(12) 0.0269(10) -0.0005(8) 0.0016(8) 0.0044(9)
C7 0.0318(12) 0.0553(15) 0.0341(12) 0.0034(11) -0.0134(10) 0.0075(11)
C8 0.0461(14) 0.0515(14) 0.0257(11) 0.0002(11) -0.0042(10) 0.0119(10)
C11 0.0189(8) 0.0216(9) 0.0196(8) -0.0016(7) 0.0001(7) 0.0004(7)
C12 0.0201(9) 0.0232(9) 0.0243(9) 0.0040(7) -0.0013(7) 0.0017(7)
C13 0.0229(9) 0.0182(9) 0.0259(9) 0.0020(7) 0.0013(8) -0.0006(7)
C14 0.0204(8) 0.0208(9) 0.0161(8) -0.0004(7) 0.0030(7) -0.0015(7)
C15 0.0171(9) 0.0226(10) 0.0228(9) 0.0025(7) -0.0011(7) 0.0000(8)
C16 0.0225(9) 0.0171(8) 0.0239(9) 0.0021(7) 0.0001(7) 0.0009(7)
C17 0.0291(10) 0.0217(10) 0.0341(11) -0.0045(8) -0.0023(9) -0.0028(8)
C18 0.0202(9) 0.0310(11) 0.0309(10) -0.0018(8) -0.0015(8) -0.0039(8)
N1 0.0299(9) 0.0466(11) 0.0247(9) -0.0012(8) -0.0061(7) 0.0099(8)
N2 0.0209(8) 0.0212(8) 0.0271(8) -0.0015(6) 0.0004(7) -0.0024(6)
Cl1 0.0259(2) 0.0371(3) 0.0231(2) 0.00735(19) 0.00416(18) 0.0022(2)
Cl2 0.0258(2) 0.0375(3) 0.0368(3) 0.0090(2) -0.0058(2) -0.0148(2)
Te 0.01667(8) 0.01921(8) 0.02120(8) -0.00023(4) -0.00143(4) 0.00131(4)

loop_
_atom_type_symbol
_atom_type_description
_atom_type_scat_dispersion_real
_atom_type_scat_dispersion_imag
_atom_type_scat_source
C C 0.0033 0.0016 'International Tables Vol C Tables 4.2.6.8 and 6.1.1.4'
H H 0.0000 0.0000 'International Tables Vol C Tables 4.2.6.8 and 6.1.1.4'
Cl Cl 0.1484 0.1585 'International Tables Vol C Tables 4.2.6.8 and 6.1.1.4'
N N 0.0061 0.0033 'International Tables Vol C Tables 4.2.6.8 and 6.1.1.4'
Te Te -0.5308 1.6751 'International Tables Vol C Tables 4.2.6.8 and 6.1.1.4'

loop_
_geom_angle_atom_site_label_1
_geom_angle_atom_site_label_2
_geom_angle_atom_site_label_3
_geom_angle_site_symmetry_3
_geom_angle
_geom_angle_publ_flag
C6 C1 C2 . 119.23(17) no
C6 C1 Te . 121.26(14) no
C2 C1 Te . 119.19(14) no
C3 C2 C1 . 120.59(18) no
C3 C2 H2 . 119.7 no
C1 C2 H2 . 119.7 no
C2 C3 C4 . 121.07(18) no
C2 C3 H3 . 119.5 no
C4 C3 H3 . 119.5 no
N1 C4 C3 . 121.45(18) no
N1 C4 C5 . 121.28(18) no
C3 C4 C5 . 117.27(18) no
C6 C5 C4 . 121.26(19) no
C6 C5 H5 . 119.4 no
C4 C5 H5 . 119.4 no
C5 C6 C1 . 120.55(19) no
C5 C6 H6 . 119.7 no
C1 C6 H6 . 119.7 no
N1 C7 H7A . 109.5 no
N1 C7 H7B . 109.5 no
H7A C7 H7B . 109.5 no
N1 C7 H7C . 109.5 no
H7A C7 H7C . 109.5 no
H7B C7 H7C . 109.5 no
N1 C8 H8A . 109.5 no
N1 C8 H8B . 109.5 no
H8A C8 H8B . 109.5 no
N1 C8 H8C . 109.5 no
H8A C8 H8C . 109.5 no
H8B C8 H8C . 109.5 no
C12 C11 C16 . 119.59(17) no
C12 C11 Te . 121.18(14) no
C16 C11 Te . 119.09(13) no
C13 C12 C11 . 120.29(17) no
C13 C12 H12 . 119.9 no
C11 C12 H12 . 119.9 no
C12 C13 C14 . 121.14(17) no
C12 C13 H13 . 119.4 no
C14 C13 H13 . 119.4 no
N2 C14 C15 . 121.56(17) no
N2 C14 C13 . 121.07(17) no
C15 C14 C13 . 117.36(17) no
C16 C15 C14 . 120.98(17) no
C16 C15 H15 . 119.5 no
C14 C15 H15 . 119.5 no
C15 C16 C11 . 120.59(17) no
C15 C16 H16 . 119.7 no
C11 C16 H16 . 119.7 no
N2 C17 H17A . 109.5 no
N2 C17 H17B . 109.5 no
H17A C17 H17B . 109.5 no
N2 C17 H17C . 109.5 no
H17A C17 H17C . 109.5 no
H17B C17 H17C . 109.5 no
N2 C18 H18A . 109.5 no
N2 C18 H18B . 109.5 no
H18A C18 H18B . 109.5 no
N2 C18 H18C . 109.5 no
H18A C18 H18C . 109.5 no
H18B C18 H18C . 109.5 no
C4 N1 C8 . 120.22(19) no
C4 N1 C7 . 120.67(18) no
C8 N1 C7 . 117.34(17) no
C14 N2 C17 . 119.76(16) no
C14 N2 C18 . 121.62(16) no
C17 N2 C18 . 117.58(16) no
Te Cl1 H17A 4_456 169.6 no
Te Cl2 H3 15 133.9 no
C11 Te C1 . 99.63(7) yes
C11 Te Cl2 . 90.33(5) yes
C1 Te Cl2 . 89.44(5) yes
C11 Te Cl1 . 90.05(5) yes
C1 Te Cl1 . 89.78(5) yes
Cl2 Te Cl1 . 179.19(2) yes
C11 Te Cl1 9_656 81.92(5) yes
C1 Te Cl1 9_656 165.64(5) yes
Cl2 Te Cl1 9_656 104.860(10) yes
Cl1 Te Cl1 9_656 75.910(10) yes

loop_
_geom_bond_atom_site_label_1
_geom_bond_atom_site_label_2
_geom_bond_site_symmetry_2
_geom_bond_distance
_geom_bond_publ_flag
C1 C6 . 1.388(3) no
C1 C2 . 1.390(3) no
C1 Te . 2.090(2) yes
C2 C3 . 1.377(3) no
C2 H2 . 0.9500 no
C3 C4 . 1.407(3) no
C3 H3 . 0.9500 no
C4 N1 . 1.368(3) no
C4 C5 . 1.410(3) no
C5 C6 . 1.373(3) no
C5 H5 . 0.9500 no
C6 H6 . 0.9500 no
C7 N1 . 1.453(3) no
C7 H7A . 0.9800 no
C7 H7B . 0.9800 no
C7 H7C . 0.9800 no
C8 N1 . 1.445(3) no
C8 H8A . 0.9800 no
C8 H8B . 0.9800 no
C8 H8C . 0.9800 no
C11 C12 . 1.391(3) no
C11 C16 . 1.393(3) no
C11 Te . 2.086(2) yes
C12 C13 . 1.380(3) no
C12 H12 . 0.9500 no
C13 C14 . 1.416(3) no
C13 H13 . 0.9500 no
C14 N2 . 1.362(2) no
C14 C15 . 1.413(3) no
C15 C16 . 1.378(3) no
C15 H15 . 0.9500 no
C16 H16 . 0.9500 no
C17 N2 . 1.449(2) no
C17 H17A . 0.9800 no
C17 H17B . 0.9800 no
C17 H17C . 0.9800 no
C18 N2 . 1.456(2) no
C18 H18A . 0.9800 no
C18 H18B . 0.9800 no
C18 H18C . 0.9800 no
Cl1 Te . 2.5364(5) yes
Cl1 H17A 4_456 2.8531 no
Cl2 Te . 2.5103(5) yes
Cl2 H3 15 2.8257 no
Te Cl1 9_656 3.7288(5) yes

loop_
_geom_torsion_atom_site_label_1
_geom_torsion_atom_site_label_2
_geom_torsion_atom_site_label_3
_geom_torsion_atom_site_label_4
_geom_torsion_site_symmetry_1
_geom_torsion_site_symmetry_4
_geom_torsion
_geom_torsion_publ_flag
C6 C1 C2 C3 . . -0.9(3) no
Te C1 C2 C3 . . -174.55(16) no
C1 C2 C3 C4 . . -0.5(3) no
C2 C3 C4 N1 . . -178.6(2) no
C2 C3 C4 C5 . . 0.9(3) no
N1 C4 C5 C6 . . 179.5(2) no
C3 C4 C5 C6 . . 0.0(3) no
C4 C5 C6 C1 . . -1.3(3) no
C2 C1 C6 C5 . . 1.8(3) no
Te C1 C6 C5 . . 175.32(17) no
C16 C11 C12 C13 . . 0.1(3) no
Te C11 C12 C13 . . 175.75(14) no
C11 C12 C13 C14 . . -1.5(3) no
C12 C13 C14 N2 . . -176.71(18) no
C12 C13 C14 C15 . . 2.5(3) no
N2 C14 C15 C16 . . 177.05(18) no
C13 C14 C15 C16 . . -2.1(3) no
C14 C15 C16 C11 . . 0.8(3) no
C12 C11 C16 C15 . . 0.2(3) no
Te C11 C16 C15 . . -175.50(14) no
C3 C4 N1 C8 . . -177.2(2) no
C5 C4 N1 C8 . . 3.2(3) no
C3 C4 N1 C7 . . -12.8(3) no
C5 C4 N1 C7 . . 167.6(2) no
C15 C14 N2 C17 . . 175.93(18) no
C13 C14 N2 C17 . . -4.9(3) no
C15 C14 N2 C18 . . 7.9(3) no
C13 C14 N2 C18 . . -172.98(17) no
C12 C11 Te C1 . . 36.51(16) no
C16 C11 Te C1 . . -147.83(15) no
C12 C11 Te Cl2 . . 126.01(15) no
C16 C11 Te Cl2 . . -58.34(14) no
C12 C11 Te Cl1 . . -53.27(15) no
C16 C11 Te Cl1 . . 122.38(14) no
C12 C11 Te Cl1 . 9_656 -129.03(15) no
C16 C11 Te Cl1 . 9_656 46.62(14) no
C6 C1 Te C11 . . 41.35(18) no
C2 C1 Te C11 . . -145.13(16) no
C6 C1 Te Cl2 . . -48.89(17) no
C2 C1 Te Cl2 . . 124.63(16) no
C6 C1 Te Cl1 . . 131.36(17) no
C2 C1 Te Cl1 . . -55.12(16) no
C6 C1 Te Cl1 . 9_656 136.41(18) no
C2 C1 Te Cl1 . 9_656 -50.1(3) no
H3 Cl2 Te C11 15 . 9.4 no
H3 Cl2 Te C1 15 . 109.0 no
H3 Cl2 Te Cl1 15 . 126.9 no
H3 Cl2 Te Cl1 15 9_656 -72.4 no
H17A Cl1 Te C11 4_456 . -87.9 no
H17A Cl1 Te C1 4_456 . 172.4 no
H17A Cl1 Te Cl2 4_456 . 154.6 no
H17A Cl1 Te Cl1 4_456 9_656 -6.3 no
